data_7053766
loop_
_publ_author_name
'Pogorzelec-Glaser, Katarzyna'
'Kaszy\'nska, Joanna'
'Rachocki, Adam'
'Tritt-Goc, Jadwiga'
'Pi\'slewski, Narcyz'
'Pietraszko, Adam'

_publ_section_title
;
 The crystal structure and evidence of the phase transition in
 d-amphetamine sulfate, as studied by X-ray crystallography, DSC and NMR
 spectroscopy
;
_journal_issue 9
_journal_name_full 'New Journal of Chemistry'
_journal_page_first 1894
_journal_paper_doi 10.1039/b815325f
_journal_volume 33
_journal_year 2009
_chemical_absolute_configuration rm
_chemical_formula_moiety '2(C9 H14 n), O4 S'
_chemical_formula_sum 'C18 H28 N2 O4 S'
_chemical_formula_weight 368.48
_chemical_name_common 'Amphetamine sulphate'
_chemical_name_systematic
;
?
;
_space_group_IT_number 4
_symmetry_cell_setting monoclinic
_symmetry_space_group_name_Hall 'P 2yb'
_symmetry_space_group_name_H-M 'P 1 21 1'
_atom_sites_solution_hydrogens geom
_atom_sites_solution_primary direct
_atom_sites_solution_secondary difmap
_audit_creation_method SHELXL-97
_cell_angle_alpha 90.000(9)
_cell_angle_beta 94.370(10)
_cell_angle_gamma 90.000(9)
_cell_formula_units_Z 4
_cell_length_a 10.6090(12)
_cell_length_b 6.3820(6)
_cell_length_c 30.133(4)
_cell_measurement_temperature 120(2)
_cell_measurement_theta_max 28.28
_cell_measurement_theta_min 2
_cell_volume 2034.3(4)
_computing_cell_refinement 'CrysAlis v171.32.18-Oxford Diffraction'
_computing_data_collection 'CrysAlis v171.32.18-Oxford Diffraction'
_computing_data_reduction 'CrysAlis v171.32.18-Oxford Diffraction'
_computing_molecular_graphics 'DIAMOND 3.2'
_computing_structure_refinement 'SHELXL-97 (Sheldrick, 1997)'
_computing_structure_solution 'SHELXS-97 (Sheldrick, 1990)'
_diffrn_ambient_temperature 120(2)
_diffrn_measured_fraction_theta_full 0.979
_diffrn_measured_fraction_theta_max 0.979
_diffrn_measurement_device_type 'KM4CCD- Oxford Diffraction'
_diffrn_measurement_method CCD
_diffrn_radiation_monochromator graphite
_diffrn_radiation_source 'fine-focus sealed tube'
_diffrn_radiation_type MoK\a
_diffrn_radiation_wavelength 0.71073
_diffrn_reflns_av_R_equivalents 0.0344
_diffrn_reflns_av_sigmaI/netI 0.0479
_diffrn_reflns_limit_h_max 13
_diffrn_reflns_limit_h_min -13
_diffrn_reflns_limit_k_max 6
_diffrn_reflns_limit_k_min -8
_diffrn_reflns_limit_l_max 39
_diffrn_reflns_limit_l_min -39
_diffrn_reflns_number 24561
_diffrn_reflns_theta_full 28.28
_diffrn_reflns_theta_max 28.28
_diffrn_reflns_theta_min 2.39
_exptl_absorpt_coefficient_mu 0.182
_exptl_absorpt_correction_T_max 0.9912
_exptl_absorpt_correction_T_min 0.9543
_exptl_absorpt_correction_type 'numerical- CrysAlis v171.32.18'
_exptl_crystal_density_diffrn 1.203
_exptl_crystal_density_method 'not measured'
_exptl_crystal_F_000 792
_exptl_crystal_size_max 0.29
_exptl_crystal_size_mid 0.21
_exptl_crystal_size_min 0.12
_refine_diff_density_max 0.410
_refine_diff_density_min -0.415
_refine_diff_density_rms 0.054
_refine_ls_abs_structure_details 'Flack H D (1983), Acta Cryst. A39, 876-881'
_refine_ls_abs_structure_Flack 0.10(5)
_refine_ls_extinction_method none
_refine_ls_goodness_of_fit_ref 1.190
_refine_ls_hydrogen_treatment constr
_refine_ls_matrix_type full
_refine_ls_number_parameters 675
_refine_ls_number_reflns 7997
_refine_ls_number_restraints 49
_refine_ls_restrained_S_all 1.191
_refine_ls_R_factor_all 0.0671
_refine_ls_R_factor_gt 0.0491
_refine_ls_shift/su_max 0.055
_refine_ls_shift/su_mean 0.009
_refine_ls_structure_factor_coef Fsqd
_refine_ls_weighting_details 'calc w=1/[\s^2^(Fo^2^)+(0.0350P)^2^+0.0700P] where P=(Fo^2^+2Fc^2^)/3'
_refine_ls_weighting_scheme calc
_refine_ls_wR_factor_gt 0.0886
_refine_ls_wR_factor_ref 0.0917
_reflns_number_gt 6177
_reflns_number_total 7997
_reflns_threshold_expression >2sigma(I)
_cod_data_source_file b815325fsup1.cif
_cod_data_source_block a120l
_cod_original_sg_symbol_H-M P2(1)
_cod_database_code 7053766

loop_
_symmetry_equiv_pos_as_xyz
'x, y, z'
'-x, y+1/2, -z'

loop_
_atom_site_label
_atom_site_type_symbol
_atom_site_fract_x
_atom_site_fract_y
_atom_site_fract_z
_atom_site_U_iso_or_equiv
_atom_site_adp_type
_atom_site_occupancy
_atom_site_symmetry_multiplicity
_atom_site_calc_flag
_atom_site_refinement_flags
C1A C 1.08600(8) 0.72559(14) 0.90598(3) 0.0294(2) Uani 1 1 d D
C2A C 1.12667(9) 0.79621(16) 0.94806(3) 0.0420(3) Uani 1 1 d D
C3A C 1.04048(10) 0.86657(16) 0.97624(3) 0.0465(3) Uani 1 1 d D
C4A C 0.91301(10) 0.86254(15) 0.96306(3) 0.0438(3) Uani 1 1 d D
C5A C 0.87262(8) 0.79244(15) 0.92082(3) 0.0319(3) Uani 1 1 d D
C6A C 0.95820(7) 0.72390(12) 0.89157(2) 0.0215(2) Uani 1 1 d .
C7A C 0.91655(8) 0.65771(12) 0.84491(2) 0.0229(2) Uani 1 1 d .
C8A C 0.85569(7) 0.44078(12) 0.84232(2) 0.0205(2) Uani 1 1 d D
C9A C 0.94294(8) 0.26650(13) 0.85946(3) 0.0295(3) Uani 1 1 d D
N1A N 0.81331(5) 0.39860(11) 0.794508(18) 0.01957(16) Uani 1 1 d D
C1B C 1.58869(8) 1.21208(14) 0.90560(3) 0.0274(2) Uani 1 1 d D
C2B C 1.62529(9) 1.28224(16) 0.94809(3) 0.0384(3) Uani 1 1 d D
C3B C 1.53661(10) 1.35751(15) 0.97486(3) 0.0445(3) Uani 1 1 d D
C4B C 1.41062(10) 1.36111(15) 0.95953(3) 0.0444(3) Uani 1 1 d D
C5B C 1.37358(8) 1.29052(15) 0.91678(3) 0.0328(3) Uani 1 1 d D
C6B C 1.46332(7) 1.21665(12) 0.88918(2) 0.0218(2) Uani 1 1 d .
C7B C 1.42474(8) 1.14999(12) 0.84215(2) 0.0238(2) Uani 1 1 d .
C8B C 1.36445(7) 0.93212(12) 0.83956(2) 0.0218(2) Uani 1 1 d D
C9B C 1.45271(9) 0.75819(14) 0.85631(3) 0.0322(3) Uani 1 1 d D
N1B N 1.32056(5) 0.88848(11) 0.791914(18) 0.02005(16) Uani 1 1 d D
C1C C 0.96116(8) 1.21647(14) 0.56610(3) 0.0282(2) Uani 1 1 d D
C2C C 1.01222(8) 1.28085(15) 0.52723(3) 0.0338(3) Uani 1 1 d .
C3C C 1.14086(9) 1.31883(15) 0.52763(3) 0.0359(3) Uani 1 1 d .
C4C C 1.21687(9) 1.29246(17) 0.56637(3) 0.0433(3) Uani 1 1 d D
C5C C 1.16415(8) 1.23097(16) 0.60523(3) 0.0387(3) Uani 1 1 d .
C6C C 1.03597(8) 1.19171(13) 0.60543(2) 0.0228(2) Uani 1 1 d .
C7C C 0.97741(8) 1.13001(13) 0.64806(2) 0.0228(2) Uani 1 1 d .
C8C C 1.01975(7) 0.91514(13) 0.66519(2) 0.0215(2) Uani 1 1 d D
C9C C 0.97001(11) 0.73641(17) 0.63635(3) 0.0511(4) Uani 1 1 d D
N1C N 0.97637(5) 0.88909(11) 0.711204(18) 0.01787(16) Uani 1 1 d D
C1D C 0.65705(8) 1.48158(14) 0.57351(3) 0.0271(2) Uani 1 1 d D
C2D C 0.65744(8) 1.43040(15) 0.52865(3) 0.0337(3) Uani 1 1 d D
C3D C 0.63150(8) 1.22579(16) 0.51456(3) 0.0353(3) Uani 1 1 d D
C4D C 0.60610(9) 1.07401(15) 0.54547(3) 0.0353(3) Uani 1 1 d D
C5D C 0.60471(8) 1.12639(14) 0.59044(3) 0.0282(2) Uani 1 1 d D
C6D C 0.62891(7) 1.33056(13) 0.60471(2) 0.0227(2) Uani 1 1 d .
C7D C 0.61948(7) 1.38545(14) 0.65322(2) 0.0234(2) Uani 1 1 d .
C8D C 0.48234(7) 1.41488(13) 0.66275(2) 0.0209(2) Uani 1 1 d D
C9D C 0.42649(8) 1.62279(14) 0.64568(3) 0.0283(2) Uani 1 1 d D
N1D N 0.46901(5) 1.40161(11) 0.711901(18) 0.01874(16) Uani 1 1 d D
O1A O 0.63121(5) 0.67335(8) 0.758987(18) 0.02494(16) Uani 1 1 d .
O2A O 0.71032(6) 1.00257(9) 0.78649(2) 0.0409(2) Uani 1 1 d .
O3A O 0.51784(5) 0.98696(8) 0.738539(17) 0.02348(16) Uani 1 1 d .
O4A O 0.71598(5) 0.91955(11) 0.708156(18) 0.04420(19) Uani 1 1 d .
S1A S 0.646062(16) 0.89798(3) 0.747772(6) 0.01973(5) Uani 1 1 d .
O2B O 1.13517(5) 1.17348(8) 0.76112(2) 0.03431(18) Uani 1 1 d .
O3B O 1.20260(5) 1.49925(9) 0.794208(18) 0.03030(17) Uani 1 1 d .
O4B O 1.01391(5) 1.48224(8) 0.744240(16) 0.02019(15) Uani 1 1 d .
O1B O 1.21539(5) 1.44613(13) 0.716065(19) 0.0537(2) Uani 1 1 d .
S1B S 1.143907(16) 1.40058(3) 0.753877(6) 0.01812(5) Uani 1 1 d .
H1A H 1.1440(8) 0.6801(13) 0.8858(2) 0.041(3) Uiso 1 1 d D
H2A H 1.2172(7) 0.7962(15) 0.9566(3) 0.047(3) Uiso 1 1 d D
H3A H 1.0709(8) 0.9001(15) 1.0063(2) 0.056(3) Uiso 1 1 d D
H4A H 0.8500(8) 0.9160(15) 0.9805(3) 0.051(3) Uiso 1 1 d D
H5A H 0.7885(7) 0.7916(13) 0.9116(2) 0.031(2) Uiso 1 1 d D
H7A1 H 0.9864(9) 0.6537(14) 0.8292(3) 0.048(3) Uiso 1 1 d .
H7A2 H 0.8618(8) 0.7599(14) 0.8324(2) 0.041(2) Uiso 1 1 d .
H8A H 0.7807(7) 0.4423(14) 0.8585(2) 0.042(3) Uiso 1 1 d D
H9A1 H 0.9087(8) 0.1399(13) 0.8556(3) 0.048(3) Uiso 1 1 d D
H9A2 H 0.9610(7) 0.2813(13) 0.8920(2) 0.030(2) Uiso 1 1 d D
H9A3 H 1.0163(8) 0.2672(15) 0.8451(3) 0.048(3) Uiso 1 1 d D
H1A1 H 0.8800(7) 0.4034(14) 0.7794(2) 0.037(2) Uiso 1 1 d D
H1A2 H 0.7585(9) 0.5045(14) 0.7826(3) 0.056(3) Uiso 1 1 d D
H1A3 H 0.7761(8) 0.2772(13) 0.7912(2) 0.040(2) Uiso 1 1 d D
H1B H 1.6475(7) 1.1616(12) 0.8886(2) 0.031(2) Uiso 1 1 d D
H2B H 1.7142(7) 1.2745(15) 0.9579(3) 0.047(3) Uiso 1 1 d D
H3B H 1.5596(8) 1.3920(15) 1.0046(2) 0.057(3) Uiso 1 1 d D
H4B H 1.3445(7) 1.4169(14) 0.9764(2) 0.044(2) Uiso 1 1 d D
H5B H 1.2870(6) 1.3028(14) 0.9061(2) 0.034(2) Uiso 1 1 d D
H7B1 H 1.5003(8) 1.1526(14) 0.8259(3) 0.044(3) Uiso 1 1 d .
H7B2 H 1.3696(8) 1.2534(14) 0.8283(3) 0.047(3) Uiso 1 1 d .
H8B H 1.2926(7) 0.9275(13) 0.8557(2) 0.029(2) Uiso 1 1 d D
H9B1 H 1.4185(8) 0.6281(13) 0.8521(3) 0.043(3) Uiso 1 1 d D
H9B2 H 1.4667(7) 0.7772(13) 0.8897(2) 0.029(2) Uiso 1 1 d D
H9B3 H 1.5282(8) 0.7650(15) 0.8422(3) 0.052(3) Uiso 1 1 d D
H1B1 H 1.3887(7) 0.8993(13) 0.7746(2) 0.035(2) Uiso 1 1 d D
H1B2 H 1.2651(8) 0.9839(13) 0.7815(3) 0.043(3) Uiso 1 1 d D
H1B3 H 1.2812(8) 0.7642(14) 0.7885(3) 0.050(3) Uiso 1 1 d D
H1C H 0.8633(7) 1.1819(13) 0.5677(3) 0.038(2) Uiso 1 1 d D
H2C H 0.9443(8) 1.2823(15) 0.4986(3) 0.053(3) Uiso 1 1 d .
H3C H 1.1781(9) 1.3589(16) 0.4999(3) 0.060(3) Uiso 1 1 d .
H4C H 1.3128(7) 1.3354(15) 0.5673(3) 0.052(3) Uiso 1 1 d D
H5C H 1.2255(8) 1.2205(15) 0.6351(3) 0.051(3) Uiso 1 1 d .
H7C1 H 0.8847(8) 1.1306(13) 0.6433(3) 0.035(2) Uiso 1 1 d .
H7C2 H 0.9969(8) 1.2271(14) 0.6713(3) 0.044(3) Uiso 1 1 d .
H8C H 1.1187(7) 0.9001(13) 0.6653(2) 0.033(2) Uiso 1 1 d D
H9C1 H 1.0018(9) 0.6042(15) 0.6498(3) 0.067(3) Uiso 1 1 d D
H9C2 H 1.0006(9) 0.7486(17) 0.6061(3) 0.071(3) Uiso 1 1 d D
H9C3 H 0.8759(8) 0.7323(17) 0.6356(3) 0.069(3) Uiso 1 1 d D
H1C1 H 0.8947(7) 0.8975(15) 0.7102(3) 0.046(2) Uiso 1 1 d D
H1C2 H 1.0117(8) 0.9865(14) 0.7269(3) 0.047(3) Uiso 1 1 d D
H1C3 H 0.9997(8) 0.7611(13) 0.7240(2) 0.042(3) Uiso 1 1 d D
H1D H 0.6697(8) 1.6411(13) 0.5864(3) 0.043(3) Uiso 1 1 d D
H2D H 0.6758(10) 1.5477(14) 0.5040(3) 0.058(3) Uiso 1 1 d D
H3D H 0.6226(8) 1.1884(13) 0.4816(2) 0.043(3) Uiso 1 1 d D
H4D H 0.5994(8) 0.9082(15) 0.5336(3) 0.059(3) Uiso 1 1 d D
H5D H 0.5924(8) 1.0121(12) 0.6165(2) 0.033(2) Uiso 1 1 d D
H7D1 H 0.6538(8) 1.2607(15) 0.6722(3) 0.045(3) Uiso 1 1 d .
H7D2 H 0.6672(8) 1.5123(13) 0.6619(3) 0.038(3) Uiso 1 1 d .
H8D H 0.4401(8) 1.2725(13) 0.6466(2) 0.038(2) Uiso 1 1 d D
H9D1 H 0.3320(8) 1.6428(14) 0.6523(3) 0.049(3) Uiso 1 1 d D
H9D2 H 0.4506(10) 1.6392(17) 0.6130(3) 0.072(3) Uiso 1 1 d D
H9D3 H 0.4751(7) 1.7309(13) 0.6636(2) 0.032(2) Uiso 1 1 d D
H1D1 H 0.4996(8) 1.2750(14) 0.7232(3) 0.045(3) Uiso 1 1 d D
H1D2 H 0.3852(7) 1.4225(13) 0.7171(2) 0.035(2) Uiso 1 1 d D
H1D3 H 0.5221(9) 1.5056(14) 0.7250(3) 0.055(3) Uiso 1 1 d D

loop_
_atom_site_aniso_label
_atom_site_aniso_U_11
_atom_site_aniso_U_22
_atom_site_aniso_U_33
_atom_site_aniso_U_23
_atom_site_aniso_U_13
_atom_site_aniso_U_12
C1A 0.0331(5) 0.0233(5) 0.0316(4) 0.0041(4) 0.0011(4) -0.0066(4)
C2A 0.0471(5) 0.0354(5) 0.0407(5) 0.0049(5) -0.0155(4) -0.0087(5)
C3A 0.0785(7) 0.0247(5) 0.0332(4) -0.0032(4) -0.0157(5) 0.0051(5)
C4A 0.0680(6) 0.0317(6) 0.0329(4) -0.0031(4) 0.0111(4) 0.0172(5)
C5A 0.0337(4) 0.0225(5) 0.0394(5) 0.0019(4) 0.0021(4) 0.0082(4)
C6A 0.0270(4) 0.0098(4) 0.0273(4) 0.0049(3) -0.0011(3) -0.0010(3)
C7A 0.0269(4) 0.0134(4) 0.0283(4) 0.0025(4) 0.0007(3) 0.0003(4)
C8A 0.0211(4) 0.0158(5) 0.0248(3) 0.0003(3) 0.0034(3) -0.0029(3)
C9A 0.0406(5) 0.0162(4) 0.0306(4) 0.0053(4) -0.0050(4) -0.0009(4)
N1A 0.0175(3) 0.0130(3) 0.0283(3) -0.0008(3) 0.0022(2) 0.0000(3)
C1B 0.0261(4) 0.0219(5) 0.0338(4) 0.0041(4) 0.0004(4) -0.0031(4)
C2B 0.0406(5) 0.0310(5) 0.0409(5) 0.0051(4) -0.0148(4) -0.0069(5)
C3B 0.0728(7) 0.0282(6) 0.0301(4) -0.0050(4) -0.0116(4) 0.0022(5)
C4B 0.0630(6) 0.0293(6) 0.0424(5) -0.0042(5) 0.0143(5) 0.0129(5)
C5B 0.0331(5) 0.0213(5) 0.0436(5) 0.0005(4) 0.0004(4) 0.0052(4)
C6B 0.0264(4) 0.0083(4) 0.0306(4) 0.0038(4) 0.0000(3) -0.0026(4)
C7B 0.0278(4) 0.0148(4) 0.0279(4) 0.0031(4) -0.0036(4) -0.0041(4)
C8B 0.0245(4) 0.0156(5) 0.0254(3) 0.0022(4) 0.0023(3) -0.0022(4)
C9B 0.0450(5) 0.0145(5) 0.0352(4) 0.0044(4) -0.0093(4) 0.0019(4)
N1B 0.0188(3) 0.0131(3) 0.0278(3) 0.0001(3) -0.0007(2) -0.0006(3)
C1C 0.0242(4) 0.0312(5) 0.0293(4) 0.0011(4) 0.0024(4) 0.0019(4)
C2C 0.0362(5) 0.0372(5) 0.0285(4) 0.0057(4) 0.0064(4) -0.0007(5)
C3C 0.0385(5) 0.0402(6) 0.0303(4) 0.0026(4) 0.0115(4) -0.0105(4)
C4C 0.0333(5) 0.0589(6) 0.0379(5) 0.0053(5) 0.0042(4) -0.0186(5)
C5C 0.0309(5) 0.0535(6) 0.0309(4) 0.0059(5) -0.0018(4) -0.0160(5)
C6C 0.0280(4) 0.0165(4) 0.0240(4) -0.0028(3) 0.0021(3) -0.0003(4)
C7C 0.0285(4) 0.0167(4) 0.0237(4) 0.0017(4) 0.0054(3) -0.0004(4)
C8C 0.0265(4) 0.0129(4) 0.0257(3) 0.0021(4) 0.0058(3) -0.0016(4)
C9C 0.0882(8) 0.0284(6) 0.0371(5) -0.0043(5) 0.0076(5) -0.0131(6)
N1C 0.0136(3) 0.0142(3) 0.0259(3) 0.0010(3) 0.0021(2) 0.0003(3)
C1D 0.0277(4) 0.0224(4) 0.0310(4) 0.0050(4) 0.0009(4) 0.0031(4)
C2D 0.0342(4) 0.0344(6) 0.0323(4) 0.0080(4) 0.0015(4) 0.0068(5)
C3D 0.0337(5) 0.0428(6) 0.0282(4) -0.0035(4) -0.0049(4) 0.0102(5)
C4D 0.0272(5) 0.0327(5) 0.0446(5) -0.0068(5) -0.0064(4) 0.0061(4)
C5D 0.0195(4) 0.0227(5) 0.0421(5) 0.0007(4) 0.0008(4) 0.0018(4)
C6D 0.0137(4) 0.0254(5) 0.0290(4) 0.0002(4) 0.0014(3) 0.0022(3)
C7D 0.0167(3) 0.0236(4) 0.0297(3) -0.0009(4) 0.0010(3) -0.0015(4)
C8D 0.0203(3) 0.0164(4) 0.0261(3) 0.0013(4) 0.0029(3) 0.0028(4)
C9D 0.0294(4) 0.0218(5) 0.0339(4) 0.0037(4) 0.0047(4) 0.0064(4)
N1D 0.0129(3) 0.0166(3) 0.0267(3) -0.0001(3) 0.0015(2) -0.0009(3)
O1A 0.0248(3) 0.0100(3) 0.0389(3) 0.0010(2) -0.0050(2) -0.0004(2)
O2A 0.0419(4) 0.0153(3) 0.0612(4) 0.0007(3) -0.0246(3) -0.0057(3)
O3A 0.0163(3) 0.0176(3) 0.0366(3) 0.0021(3) 0.0023(2) 0.0039(2)
O4A 0.0197(3) 0.0631(4) 0.0517(3) 0.0303(3) 0.0155(2) 0.0107(3)
S1A 0.01284(7) 0.01254(9) 0.03344(9) 0.00301(10) -0.00068(7) -0.00173(10)
O2B 0.0366(3) 0.0097(3) 0.0535(3) -0.0058(3) -0.0174(3) 0.0045(3)
O3B 0.0304(3) 0.0166(3) 0.0414(3) -0.0021(3) -0.0135(3) -0.0014(3)
O4B 0.0129(2) 0.0173(3) 0.0305(3) 0.0022(2) 0.0027(2) 0.0015(2)
O1B 0.0160(3) 0.1036(6) 0.0420(3) 0.0274(4) 0.0062(3) 0.0077(4)
S1B 0.01227(7) 0.01604(9) 0.02590(8) 0.00187(10) 0.00040(7) -0.00033(10)

loop_
_atom_type_symbol
_atom_type_description
_atom_type_scat_dispersion_real
_atom_type_scat_dispersion_imag
_atom_type_scat_source
C C 0.0033 0.0016 'International Tables Vol C Tables 4.2.6.8 and 6.1.1.4'
N N 0.0061 0.0033 'International Tables Vol C Tables 4.2.6.8 and 6.1.1.4'
O O 0.0106 0.0060 'International Tables Vol C Tables 4.2.6.8 and 6.1.1.4'
S S 0.1246 0.1234 'International Tables Vol C Tables 4.2.6.8 and 6.1.1.4'
H H 0.0000 0.0000 'International Tables Vol C Tables 4.2.6.8 and 6.1.1.4'

loop_
_geom_angle_atom_site_label_1
_geom_angle_atom_site_label_2
_geom_angle_atom_site_label_3
_geom_angle
C2A C1A C6A 121.12(8)
C2A C1A H1A 121.2(5)
C6A C1A H1A 117.7(5)
C3A C2A C1A 119.90(9)
C3A C2A H2A 121.8(5)
C1A C2A H2A 118.3(5)
C2A C3A C4A 120.08(8)
C2A C3A H3A 117.7(5)
C4A C3A H3A 121.8(5)
C3A C4A C5A 119.85(9)
C3A C4A H4A 123.6(5)
C5A C4A H4A 116.4(5)
C6A C5A C4A 121.00(8)
C6A C5A H5A 118.5(5)
C4A C5A H5A 120.4(5)
C5A C6A C1A 118.02(7)
C5A C6A C7A 121.65(7)
C1A C6A C7A 120.29(7)
C6A C7A C8A 113.31(6)
C6A C7A H7A1 107.5(5)
C8A C7A H7A1 107.8(6)
C6A C7A H7A2 108.2(5)
C8A C7A H7A2 111.4(5)
H7A1 C7A H7A2 108.4(7)
N1A C8A C9A 109.07(6)
N1A C8A C7A 107.82(6)
C9A C8A C7A 113.82(6)
N1A C8A H8A 106.8(5)
C9A C8A H8A 110.0(5)
C7A C8A H8A 109.1(5)
C8A C9A H9A1 112.9(6)
C8A C9A H9A2 109.6(5)
H9A1 C9A H9A2 105.3(7)
C8A C9A H9A3 110.7(6)
H9A1 C9A H9A3 107.1(8)
H9A2 C9A H9A3 111.2(7)
C8A N1A H1A1 107.4(5)
C8A N1A H1A2 111.6(5)
H1A1 N1A H1A2 106.1(8)
C8A N1A H1A3 111.7(5)
H1A1 N1A H1A3 110.5(8)
H1A2 N1A H1A3 109.4(8)
C2B C1B C6B 121.22(8)
C2B C1B H1B 119.0(5)
C6B C1B H1B 119.7(5)
C3B C2B C1B 120.04(8)
C3B C2B H2B 122.3(5)
C1B C2B H2B 117.6(5)
C2B C3B C4B 119.94(8)
C2B C3B H3B 120.3(6)
C4B C3B H3B 119.4(6)
C3B C4B C5B 120.11(9)
C3B C4B H4B 123.6(4)
C5B C4B H4B 116.2(5)
C4B C5B C6B 120.28(8)
C4B C5B H5B 118.8(5)
C6B C5B H5B 120.8(5)
C1B C6B C5B 118.39(7)
C1B C6B C7B 121.03(7)
C5B C6B C7B 120.55(7)
C6B C7B C8B 112.79(6)
C6B C7B H7B1 107.1(5)
C8B C7B H7B1 110.4(5)
C6B C7B H7B2 109.2(5)
C8B C7B H7B2 111.5(6)
H7B1 C7B H7B2 105.6(7)
N1B C8B C9B 108.76(6)
N1B C8B C7B 108.39(6)
C9B C8B C7B 113.81(6)
N1B C8B H8B 106.6(4)
C9B C8B H8B 108.1(5)
C7B C8B H8B 110.9(5)
C8B C9B H9B1 113.1(5)
C8B C9B H9B2 106.4(5)
H9B1 C9B H9B2 105.9(7)
C8B C9B H9B3 110.1(6)
H9B1 C9B H9B3 109.0(8)
H9B2 C9B H9B3 112.4(6)
C8B N1B H1B1 109.1(4)
C8B N1B H1B2 111.1(5)
H1B1 N1B H1B2 105.9(7)
C8B N1B H1B3 112.3(5)
H1B1 N1B H1B3 112.2(8)
H1B2 N1B H1B3 106.0(8)
C6C C1C C2C 121.37(8)
C6C C1C H1C 115.7(4)
C2C C1C H1C 122.9(4)
C3C C2C C1C 119.45(7)
C3C C2C H2C 127.0(5)
C1C C2C H2C 113.3(5)
C4C C3C C2C 119.90(8)
C4C C3C H3C 120.2(5)
C2C C3C H3C 119.8(5)
C3C C4C C5C 120.03(8)
C3C C4C H4C 119.6(4)
C5C C4C H4C 120.0(4)
C6C C5C C4C 120.86(8)
C6C C5C H5C 121.3(5)
C4C C5C H5C 117.8(5)
C5C C6C C1C 118.37(7)
C5C C6C C7C 121.04(7)
C1C C6C C7C 120.55(7)
C8C C7C C6C 113.02(7)
C8C C7C H7C1 108.6(5)
C6C C7C H7C1 110.1(5)
C8C C7C H7C2 107.3(5)
C6C C7C H7C2 112.1(5)
H7C1 C7C H7C2 105.4(7)
N1C C8C C9C 109.29(7)
N1C C8C C7C 108.03(6)
C9C C8C C7C 113.94(7)
N1C C8C H8C 111.2(4)
C9C C8C H8C 103.8(4)
C7C C8C H8C 110.6(5)
C8C C9C H9C1 108.5(5)
C8C C9C H9C2 110.2(6)
H9C1 C9C H9C2 108.7(8)
C8C C9C H9C3 109.8(6)
H9C1 C9C H9C3 107.3(8)
H9C2 C9C H9C3 112.2(7)
C8C N1C H1C1 109.7(5)
C8C N1C H1C2 106.2(6)
H1C1 N1C H1C2 111.8(9)
C8C N1C H1C3 113.0(5)
H1C1 N1C H1C3 107.6(8)
H1C2 N1C H1C3 108.6(7)
C2D C1D C6D 120.62(8)
C2D C1D H1D 123.6(4)
C6D C1D H1D 115.6(4)
C1D C2D C3D 120.05(8)
C1D C2D H2D 121.2(5)
C3D C2D H2D 118.7(5)
C4D C3D C2D 119.63(8)
C4D C3D H3D 119.0(5)
C2D C3D H3D 121.2(5)
C3D C4D C5D 120.15(9)
C3D C4D H4D 117.3(5)
C5D C4D H4D 122.1(5)
C6D C5D C4D 120.59(8)
C6D C5D H5D 115.8(4)
C4D C5D H5D 123.4(4)
C5D C6D C1D 118.92(7)
C5D C6D C7D 119.42(7)
C1D C6D C7D 121.62(7)
C6D C7D C8D 110.27(6)
C6D C7D H7D1 108.1(5)
C8D C7D H7D1 107.1(5)
C6D C7D H7D2 112.2(5)
C8D C7D H7D2 109.3(5)
H7D1 C7D H7D2 109.7(7)
N1D C8D C7D 110.11(5)
N1D C8D C9D 108.56(6)
C7D C8D C9D 113.42(7)
N1D C8D H8D 108.8(4)
C7D C8D H8D 100.2(4)
C9D C8D H8D 115.5(4)
C8D C9D H9D1 113.3(5)
C8D C9D H9D2 106.8(6)
H9D1 C9D H9D2 118.5(7)
C8D C9D H9D3 104.3(4)
H9D1 C9D H9D3 106.0(7)
H9D2 C9D H9D3 106.9(7)
C8D N1D H1D1 110.9(5)
C8D N1D H1D2 108.8(4)
H1D1 N1D H1D2 112.2(8)
C8D N1D H1D3 106.1(6)
H1D1 N1D H1D3 106.3(7)
H1D2 N1D H1D3 112.4(8)
O4A S1A O2A 111.93(4)
O4A S1A O3A 109.09(3)
O2A S1A O3A 109.85(4)
O4A S1A O1A 110.30(4)
O2A S1A O1A 108.04(3)
O3A S1A O1A 107.54(3)
O1B S1B O3B 110.62(4)
O1B S1B O2B 110.99(4)
O3B S1B O2B 109.17(3)
O1B S1B O4B 108.12(3)
O3B S1B O4B 109.98(3)
O2B S1B O4B 107.91(3)

loop_
_geom_bond_atom_site_label_1
_geom_bond_atom_site_label_2
_geom_bond_distance
C1A C2A 1.3834(12)
C1A C6A 1.3918(11)
C1A H1A 0.943(8)
C2A C3A 1.3701(14)
C2A H2A 0.975(8)
C3A C4A 1.3802(15)
C3A H3A 0.962(8)
C4A C5A 1.3860(12)
C4A H4A 0.945(8)
C5A C6A 1.3836(12)
C5A H5A 0.914(7)
C6A C7A 1.5022(10)
C7A C8A 1.5271(11)
C7A H7A1 0.909(9)
C7A H7A2 0.934(8)
C8A N1A 1.5006(9)
C8A C9A 1.5126(11)
C8A H8A 0.964(8)
C9A H9A1 0.890(8)
C9A H9A2 0.990(6)
C9A H9A3 0.919(8)
N1A H1A1 0.870(8)
N1A H1A2 0.945(9)
N1A H1A3 0.872(8)
C1B C2B 1.3839(12)
C1B C6B 1.3837(11)
C1B H1B 0.896(8)
C2B C3B 1.3719(14)
C2B H2B 0.967(7)
C3B C4B 1.3806(14)
C3B H3B 0.936(7)
C4B C5B 1.3928(12)
C4B H4B 0.965(8)
C5B C6B 1.3933(12)
C5B H5B 0.953(7)
C6B C7B 1.5059(11)
C7B C8B 1.5300(11)
C7B H7B1 0.972(9)
C7B H7B2 0.956(9)
C8B N1B 1.5013(9)
C8B C9B 1.5138(11)
C8B H8B 0.936(7)
C9B H9B1 0.912(8)
C9B H9B2 1.014(6)
C9B H9B3 0.936(8)
N1B H1B1 0.925(7)
N1B H1B2 0.888(8)
N1B H1B3 0.898(9)
C1C C6C 1.3844(11)
C1C C2C 1.3893(12)
C1C H1C 1.066(8)
C2C C3C 1.3853(13)
C2C H2C 1.080(8)
C3C C4C 1.3776(12)
C3C H3C 0.984(9)
C4C C5C 1.3921(13)
C4C H4C 1.052(8)
C5C C6C 1.3832(12)
C5C H5C 1.072(8)
C6C C7C 1.5208(11)
C7C C8C 1.5210(12)
C7C H7C1 0.983(8)
C7C H7C2 0.946(8)
C8C N1C 1.5031(9)
C8C C9C 1.5050(13)
C8C H8C 1.054(7)
C9C H9C1 0.985(9)
C9C H9C2 0.993(8)
C9C H9C3 0.998(9)
N1C H1C1 0.866(8)
N1C H1C2 0.851(9)
N1C H1C3 0.929(8)
C1D C2D 1.3911(11)
C1D C6D 1.3944(12)
C1D H1D 1.094(8)
C2D C3D 1.3941(14)
C2D H2D 1.083(9)
C3D C4D 1.3845(13)
C3D H3D 1.019(7)
C4D C5D 1.3969(12)
C4D H4D 1.117(9)
C5D C6D 1.3898(12)
C5D H5D 1.086(7)
C6D C7D 1.5141(11)
C7D C8D 1.5160(10)
C7D H7D1 1.031(9)
C7D H7D2 0.980(9)
C8D N1D 1.5008(9)
C8D C9D 1.5264(12)
C8D H8D 1.109(8)
C9D H9D1 1.045(8)
C9D H9D2 1.043(9)
C9D H9D3 0.996(8)
N1D H1D1 0.926(9)
N1D H1D2 0.924(7)
N1D H1D3 0.938(9)
O1A S1A 1.4840(6)
O2A S1A 1.4663(6)
O3A S1A 1.4808(6)
O4A S1A 1.4592(6)
O2B S1B 1.4697(6)
O3B S1B 1.4649(6)
O4B S1B 1.4822(5)
O1B S1B 1.4455(6)

loop_
_geom_hbond_atom_site_label_D
_geom_hbond_atom_site_label_H
_geom_hbond_atom_site_label_A
_geom_hbond_distance_DH
_geom_hbond_distance_HA
_geom_hbond_distance_DA
_geom_hbond_angle_DHA
_geom_hbond_site_symmetry_A
N1A H1A2 O1A 0.945(9) 1.828(9) 2.7636(9) 169.9(8) .
N1A H1A3 O2A 0.872(8) 1.888(8) 2.7568(9) 174.4(8) 1_545
N1A H1A1 O4B 0.870(8) 1.904(8) 2.7567(8) 166.2(8) 1_545
N1B H1B2 O2B 0.888(8) 1.900(8) 2.7856(9) 175.0(8) .
N1B H1B3 O3B 0.898(9) 1.899(9) 2.7847(9) 168.4(7) 1_545
N1B H1B1 O3A 0.925(7) 1.897(7) 2.8063(9) 166.9(8) 1_655
N1C H1C2 O2B 0.851(9) 1.999(8) 2.8299(9) 165.2(9) .
N1C H1C3 O4B 0.929(8) 1.884(8) 2.7984(9) 167.9(7) 1_545
N1C H1C1 O4A 0.866(8) 1.898(8) 2.7638(8) 179.3(10) .
N1D H1D2 O1B 0.924(7) 1.806(7) 2.7180(8) 168.7(7) 1_455
N1D H1D3 O1A 0.938(9) 1.831(9) 2.7586(8) 169.3(8) 1_565
N1D H1D1 O3A 0.926(9) 1.902(9) 2.8022(9) 163.6(8) .

loop_
_geom_torsion_atom_site_label_1
_geom_torsion_atom_site_label_2
_geom_torsion_atom_site_label_3
_geom_torsion_atom_site_label_4
_geom_torsion
C6A C1A C2A C3A -0.19(14)
C1A C2A C3A C4A 1.49(15)
C2A C3A C4A C5A -1.73(15)
C3A C4A C5A C6A 0.68(14)
C4A C5A C6A C1A 0.60(13)
C4A C5A C6A C7A -176.87(8)
C2A C1A C6A C5A -0.84(13)
C2A C1A C6A C7A 176.65(8)
C5A C6A C7A C8A -76.39(10)
C1A C6A C7A C8A 106.21(9)
C6A C7A C8A N1A 177.40(6)
C6A C7A C8A C9A -61.46(9)
C6B C1B C2B C3B 0.21(14)
C1B C2B C3B C4B 0.70(15)
C2B C3B C4B C5B -0.67(15)
C3B C4B C5B C6B -0.25(14)
C2B C1B C6B C5B -1.11(13)
C2B C1B C6B C7B 176.99(8)
C4B C5B C6B C1B 1.12(13)
C4B C5B C6B C7B -176.99(8)
C1B C6B C7B C8B 103.63(9)
C5B C6B C7B C8B -78.30(10)
C6B C7B C8B N1B 175.62(6)
C6B C7B C8B C9B -63.24(9)
C6C C1C C2C C3C 0.76(14)
C1C C2C C3C C4C 0.04(15)
C2C C3C C4C C5C -1.02(16)
C3C C4C C5C C6C 1.24(16)
C4C C5C C6C C1C -0.45(14)
C4C C5C C6C C7C -178.39(9)
C2C C1C C6C C5C -0.55(13)
C2C C1C C6C C7C 177.40(8)
C5C C6C C7C C8C -67.50(10)
C1C C6C C7C C8C 114.60(9)
C6C C7C C8C N1C 169.43(6)
C6C C7C C8C C9C -68.93(9)
C6D C1D C2D C3D -1.02(13)
C1D C2D C3D C4D -0.35(13)
C2D C3D C4D C5D 0.91(13)
C3D C4D C5D C6D -0.11(13)
C4D C5D C6D C1D -1.23(12)
C4D C5D C6D C7D 176.56(7)
C2D C1D C6D C5D 1.80(12)
C2D C1D C6D C7D -175.94(7)
C5D C6D C7D C8D -79.22(9)
C1D C6D C7D C8D 98.51(9)
C6D C7D C8D N1D 162.22(7)
C6D C7D C8D C9D -75.92(9)
